data_7250777
loop_
_publ_author_name
'Ebrahimi, Bahare'
'Notash, Behrouz'

_publ_section_title
;
 Moisture-induced single-crystal-to-powder structural transformation in
 cadmium coordination compounds containing an electron-deficient ligand:
 coordinated solvent exchange and retention of dimension
;
_journal_issue 35
_journal_name_full CrystEngComm
_journal_page_first 5889
_journal_page_last 5900
_journal_paper_doi 10.1039/D5CE00648A
_journal_volume 27
_journal_year 2025
_chemical_formula_moiety 'C16 H20 Cd Cl2 N6 O10, 2(C2 H4 O)'
_chemical_formula_sum 'C20 H28 Cd Cl2 N6 O12'
_chemical_formula_weight 727.79
_space_group_crystal_system triclinic
_space_group_IT_number 2
_space_group_name_Hall '-P 1'
_space_group_name_H-M_alt 'P -1'
_atom_sites_solution_hydrogens mixed
_audit_creation_method SHELXL-2019/3
_audit_update_record
;
2025-06-25 deposited with the CCDC.	2025-08-05 downloaded from the CCDC.
;
_cell_angle_alpha 88.50(3)
_cell_angle_beta 76.85(3)
_cell_angle_gamma 72.10(3)
_cell_formula_units_Z 1
_cell_length_a 8.6491(17)
_cell_length_b 9.1342(18)
_cell_length_c 9.5990(19)
_cell_measurement_reflns_used 2459
_cell_measurement_temperature 298(2)
_cell_measurement_theta_max 25.00
_cell_measurement_theta_min 2.181
_cell_volume 701.9(3)
_computing_cell_refinement 'X-Area (Stoe & Cie GmbH, 2005)'
_computing_data_collection 'X-Area (Stoe & Cie GmbH, 2005)'
_computing_data_reduction 'X-Area (Stoe & Cie GmbH, 2005)'
_computing_molecular_graphics 'ORTEP-3 for Windows (Farrugia, 1997)'
_computing_publication_material 'WinGX (Farrugia, 1999)'
_computing_structure_refinement 'SHELXL-2019/2 (Sheldrick, 2019)'
_computing_structure_solution 'SHELXS-97 (Sheldrick, 2008)'
_diffrn_ambient_temperature 298(2)
_diffrn_detector_area_resol_mean '0.15 mm'
_diffrn_measured_fraction_theta_full 0.995
_diffrn_measured_fraction_theta_max 0.995
_diffrn_measurement_device_type 'STOE IPDS 2T'
_diffrn_measurement_method 'rotation method'
_diffrn_radiation_type MoK\a
_diffrn_radiation_wavelength 0.71073
_diffrn_reflns_av_R_equivalents 0.0981
_diffrn_reflns_av_unetI/netI 0.0693
_diffrn_reflns_Laue_measured_fraction_full 0.995
_diffrn_reflns_Laue_measured_fraction_max 0.995
_diffrn_reflns_limit_h_max 10
_diffrn_reflns_limit_h_min -10
_diffrn_reflns_limit_k_max 10
_diffrn_reflns_limit_k_min -10
_diffrn_reflns_limit_l_max 11
_diffrn_reflns_limit_l_min -10
_diffrn_reflns_number 5186
_diffrn_reflns_point_group_measured_fraction_full 0.995
_diffrn_reflns_point_group_measured_fraction_max 0.995
_diffrn_reflns_theta_full 25.000
_diffrn_reflns_theta_max 25.000
_diffrn_reflns_theta_min 2.181
_exptl_absorpt_coefficient_mu 1.039
_exptl_absorpt_correction_type numerical
_exptl_absorpt_process_details 'shape of crystal determined optically'
_exptl_crystal_colour pink
_exptl_crystal_density_diffrn 1.722
_exptl_crystal_description needle
_exptl_crystal_F_000 368
_exptl_crystal_size_max 0.450
_exptl_crystal_size_mid 0.150
_exptl_crystal_size_min 0.150
_exptl_transmission_factor_max 0.860
_exptl_transmission_factor_min 0.652
_refine_diff_density_max 0.773
_refine_diff_density_min -1.066
_refine_diff_density_rms 0.110
_refine_ls_extinction_method none
_refine_ls_goodness_of_fit_ref 1.086
_refine_ls_hydrogen_treatment mixed
_refine_ls_matrix_type full
_refine_ls_number_parameters 191
_refine_ls_number_reflns 2459
_refine_ls_number_restraints 0
_refine_ls_restrained_S_all 1.086
_refine_ls_R_factor_all 0.0504
_refine_ls_R_factor_gt 0.0460
_refine_ls_shift/su_max 0.000
_refine_ls_shift/su_mean 0.000
_refine_ls_structure_factor_coef Fsqd
_refine_ls_weighting_details 'w=1/[\s^2^(Fo^2^)+(0.0887P)^2^] where P=(Fo^2^+2Fc^2^)/3'
_refine_ls_weighting_scheme calc
_refine_ls_wR_factor_gt 0.1229
_refine_ls_wR_factor_ref 0.1272
_reflns_Friedel_coverage 0.000
_reflns_number_gt 2281
_reflns_number_total 2459
_reflns_threshold_expression 'I > 2\s(I)'
_cod_data_source_file d5ce00648a2.cif
_cod_data_source_block shelx_CCDC1
_cod_depositor_comments 'Adding full bibliography for 7250776--7250778.cif.'
_cod_database_code 7250777
_shelx_shelxl_version_number 2019/3
_shelx_space_group_comment
;
The symmetry employed for this shelxl refinement is uniquely defined
by the following loop, which should always be used as a source of
symmetry information in preference to the above space-group names.
They are only intended as comments.
;
_shelx_estimated_absorpt_t_min 0.652
_shelx_estimated_absorpt_t_max 0.860

loop_
_space_group_symop_operation_xyz
'x, y, z'
'-x, -y, -z'

loop_
_atom_site_label
_atom_site_type_symbol
_atom_site_fract_x
_atom_site_fract_y
_atom_site_fract_z
_atom_site_U_iso_or_equiv
_atom_site_adp_type
_atom_site_occupancy
_atom_site_site_symmetry_order
_atom_site_calc_flag
_atom_site_refinement_flags_posn
_atom_site_refinement_flags_adp
_atom_site_refinement_flags_occupancy
_atom_site_disorder_assembly
_atom_site_disorder_group
Cd1 Cd 0.500000 0.000000 0.500000 0.0332(2) Uani 1 2 d S . P . .
Cl1 Cl 0.67543(18) -0.23101(17) 0.74766(16) 0.0611(4) Uani 1 1 d . . . . .
O1 O 0.7007(6) 0.1127(5) 0.4037(4) 0.0594(10) Uani 1 1 d . . . . .
O2 O 0.6752(6) -0.1009(5) 0.6590(5) 0.0645(10) Uani 1 1 d . . . . .
O3 O 0.5389(12) -0.1990(18) 0.8479(15) 0.289(10) Uani 1 1 d . . . . .
O4 O 0.6773(19) -0.3506(10) 0.6666(13) 0.218(7) Uani 1 1 d . . . . .
O5 O 0.8144(9) -0.2735(7) 0.8071(8) 0.109(2) Uani 1 1 d . . . . .
O6 O 0.8985(5) 1.0253(6) 0.1389(4) 0.0660(11) Uani 1 1 d . . . . .
N1 N 0.3516(5) 0.1959(4) 0.6638(4) 0.0371(8) Uani 1 1 d . . . . .
N2 N 0.5893(5) 0.3825(4) 0.9028(4) 0.0447(9) Uani 1 1 d . . . . .
N3 N 0.3327(5) 0.5623(4) 1.0187(5) 0.0448(9) Uani 1 1 d . . . . .
C1 C 0.4223(5) 0.2521(5) 0.7502(5) 0.0369(9) Uani 1 1 d . . . . .
H1 H 0.532592 0.200555 0.752383 0.044 Uiso 1 1 calc R U . . .
C2 C 0.1911(6) 0.2656(5) 0.6665(5) 0.0432(10) Uani 1 1 d . . . . .
H2 H 0.141295 0.225227 0.607263 0.052 Uiso 1 1 calc R U . . .
C3 C 0.0953(6) 0.3943(6) 0.7526(6) 0.0473(11) Uani 1 1 d . . . . .
H3 H -0.017112 0.438615 0.753359 0.057 Uiso 1 1 calc R U . . .
C4 C 0.1713(6) 0.4561(5) 0.8384(5) 0.0442(10) Uani 1 1 d . . . . .
H4 H 0.110878 0.544651 0.895963 0.053 Uiso 1 1 calc R U . . .
C5 C 0.3378(5) 0.3847(5) 0.8373(4) 0.0350(9) Uani 1 1 d . . . . .
C6 C 0.4258(5) 0.4453(5) 0.9244(5) 0.0370(9) Uani 1 1 d . . . . .
C7 C 0.7059(10) 0.2661(8) 0.4257(8) 0.0760(19) Uani 1 1 d . . . . .
H7A H 0.599027 0.328185 0.482949 0.091 Uiso 1 1 calc R U . . .
H7B H 0.725413 0.312521 0.333957 0.091 Uiso 1 1 calc R U . . .
C8 C 0.8380(12) 0.2644(13) 0.4982(11) 0.113(3) Uani 1 1 d . . . . .
H8A H 0.821762 0.213995 0.586862 0.169 Uiso 1 1 calc R U . . .
H8B H 0.834218 0.368310 0.517129 0.169 Uiso 1 1 calc R U . . .
H8C H 0.944594 0.209980 0.438101 0.169 Uiso 1 1 calc R U . . .
C9 C 0.8467(8) 0.9806(9) 0.0206(7) 0.0707(17) Uani 1 1 d . . . . .
H9A H 0.726299 1.023261 0.036035 0.085 Uiso 1 1 calc R U . . .
H9B H 0.875444 0.869283 0.014020 0.085 Uiso 1 1 calc R U . . .
C10 C 1.0735(8) 0.9655(8) 0.1147(6) 0.0631(14) Uani 1 1 d . . . . .
H10A H 1.106868 0.853826 0.110382 0.076 Uiso 1 1 calc R U . . .
H10B H 1.110168 0.998313 0.193455 0.076 Uiso 1 1 calc R U . . .
H1A H 0.762(10) 0.070(9) 0.335(9) 0.076 Uiso 1 1 d . U . . .

loop_
_atom_site_aniso_label
_atom_site_aniso_U_11
_atom_site_aniso_U_22
_atom_site_aniso_U_33
_atom_site_aniso_U_23
_atom_site_aniso_U_13
_atom_site_aniso_U_12
Cd1 0.0361(3) 0.0307(3) 0.0330(3) -0.00723(16) -0.00389(18) -0.01304(18)
Cl1 0.0543(8) 0.0661(8) 0.0601(8) 0.0195(7) -0.0180(7) -0.0126(6)
O1 0.070(3) 0.062(2) 0.049(2) -0.0086(17) 0.0122(18) -0.042(2)
O2 0.081(3) 0.057(2) 0.065(2) 0.0133(18) -0.034(2) -0.023(2)
O3 0.120(7) 0.347(17) 0.223(12) 0.198(12) 0.083(8) 0.076(9)
O4 0.440(19) 0.109(6) 0.238(11) 0.081(7) -0.248(13) -0.158(9)
O5 0.129(5) 0.084(4) 0.137(5) 0.032(4) -0.090(5) -0.024(3)
O6 0.052(2) 0.092(3) 0.049(2) -0.010(2) 0.0065(17) -0.027(2)
N1 0.0347(19) 0.0383(18) 0.0383(19) -0.0117(15) -0.0057(15) -0.0122(15)
N2 0.039(2) 0.043(2) 0.049(2) -0.0192(17) -0.0076(18) -0.0089(17)
N3 0.043(2) 0.0378(19) 0.051(2) -0.0150(17) -0.0058(18) -0.0112(17)
C1 0.033(2) 0.036(2) 0.040(2) -0.0024(17) -0.0073(18) -0.0090(17)
C2 0.040(2) 0.048(3) 0.043(2) -0.008(2) -0.009(2) -0.015(2)
C3 0.031(2) 0.049(3) 0.056(3) -0.010(2) -0.010(2) -0.0039(19)
C4 0.042(3) 0.039(2) 0.046(3) -0.0103(19) -0.003(2) -0.0090(19)
C5 0.037(2) 0.036(2) 0.033(2) -0.0049(17) -0.0038(17) -0.0141(17)
C6 0.037(2) 0.031(2) 0.042(2) -0.0056(17) -0.0063(19) -0.0103(17)
C7 0.095(5) 0.070(4) 0.075(4) -0.002(3) -0.005(4) -0.052(4)
C8 0.098(6) 0.150(9) 0.109(7) -0.040(6) -0.008(5) -0.073(6)
C9 0.047(3) 0.105(5) 0.059(3) -0.009(3) 0.000(3) -0.030(3)
C10 0.061(4) 0.071(4) 0.053(3) 0.000(3) -0.009(3) -0.017(3)

loop_
_atom_type_symbol
_atom_type_description
_atom_type_scat_dispersion_real
_atom_type_scat_dispersion_imag
_atom_type_scat_source
C C 0.0033 0.0016 'International Tables Vol C Tables 4.2.6.8 and 6.1.1.4'
H H 0.0000 0.0000 'International Tables Vol C Tables 4.2.6.8 and 6.1.1.4'
Cd Cd -0.8075 1.2024 'International Tables Vol C Tables 4.2.6.8 and 6.1.1.4'
Cl Cl 0.1484 0.1585 'International Tables Vol C Tables 4.2.6.8 and 6.1.1.4'
N N 0.0061 0.0033 'International Tables Vol C Tables 4.2.6.8 and 6.1.1.4'
O O 0.0106 0.0060 'International Tables Vol C Tables 4.2.6.8 and 6.1.1.4'

loop_
_geom_angle_atom_site_label_1
_geom_angle_atom_site_label_2
_geom_angle_atom_site_label_3
_geom_angle
_geom_angle_site_symmetry_1
_geom_angle_site_symmetry_3
_geom_angle_publ_flag
N1 Cd1 N1 180.0 2_656 . ?
N1 Cd1 O1 94.42(14) 2_656 2_656 ?
N1 Cd1 O1 85.58(14) . 2_656 ?
N1 Cd1 O1 85.58(14) 2_656 . ?
N1 Cd1 O1 94.42(14) . . ?
O1 Cd1 O1 180.00(16) 2_656 . ?
N1 Cd1 O2 88.60(15) 2_656 2_656 ?
N1 Cd1 O2 91.40(15) . 2_656 ?
O1 Cd1 O2 83.59(16) 2_656 2_656 ?
O1 Cd1 O2 96.41(16) . 2_656 ?
N1 Cd1 O2 91.40(15) 2_656 . ?
N1 Cd1 O2 88.60(15) . . ?
O1 Cd1 O2 96.41(16) 2_656 . ?
O1 Cd1 O2 83.59(16) . . ?
O2 Cd1 O2 180.0 2_656 . ?
O3 Cl1 O4 106.9(11) . . ?
O3 Cl1 O5 110.4(8) . . ?
O4 Cl1 O5 109.4(6) . . ?
O3 Cl1 O2 110.2(5) . . ?
O4 Cl1 O2 108.9(4) . . ?
O5 Cl1 O2 110.9(3) . . ?
C7 O1 Cd1 130.4(4) . . ?
C7 O1 H1A 114(6) . . ?
Cd1 O1 H1A 114(6) . . ?
Cl1 O2 Cd1 127.3(3) . . ?
C10 O6 C9 109.1(4) . . ?
C1 N1 C2 118.4(4) . . ?
C1 N1 Cd1 122.2(3) . . ?
C2 N1 Cd1 119.2(3) . . ?
N3 N2 C6 117.5(4) 2_667 . ?
N2 N3 C6 117.2(4) 2_667 . ?
N1 C1 C5 122.6(4) . . ?
N1 C1 H1 118.7 . . ?
C5 C1 H1 118.7 . . ?
N1 C2 C3 123.3(4) . . ?
N1 C2 H2 118.4 . . ?
C3 C2 H2 118.4 . . ?
C2 C3 C4 118.1(4) . . ?
C2 C3 H3 120.9 . . ?
C4 C3 H3 120.9 . . ?
C5 C4 C3 119.4(4) . . ?
C5 C4 H4 120.3 . . ?
C3 C4 H4 120.3 . . ?
C4 C5 C1 118.1(4) . . ?
C4 C5 C6 122.0(4) . . ?
C1 C5 C6 119.9(4) . . ?
N2 C6 N3 125.3(4) . . ?
N2 C6 C5 117.9(4) . . ?
N3 C6 C5 116.8(4) . . ?
O1 C7 C8 111.1(8) . . ?
O1 C7 H7A 109.4 . . ?
C8 C7 H7A 109.4 . . ?
O1 C7 H7B 109.4 . . ?
C8 C7 H7B 109.4 . . ?
H7A C7 H7B 108.0 . . ?
C7 C8 H8A 109.5 . . ?
C7 C8 H8B 109.5 . . ?
H8A C8 H8B 109.5 . . ?
C7 C8 H8C 109.5 . . ?
H8A C8 H8C 109.5 . . ?
H8B C8 H8C 109.5 . . ?
O6 C9 C10 111.3(5) . 2_775 ?
O6 C9 H9A 109.4 . . ?
C10 C9 H9A 109.4 2_775 . ?
O6 C9 H9B 109.4 . . ?
C10 C9 H9B 109.4 2_775 . ?
H9A C9 H9B 108.0 . . ?
O6 C10 C9 110.3(5) . 2_775 ?
O6 C10 H10A 109.6 . . ?
C9 C10 H10A 109.6 2_775 . ?
O6 C10 H10B 109.6 . . ?
C9 C10 H10B 109.6 2_775 . ?
H10A C10 H10B 108.1 . . ?

loop_
_geom_bond_atom_site_label_1
_geom_bond_atom_site_label_2
_geom_bond_distance
_geom_bond_site_symmetry_2
_geom_bond_publ_flag
Cd1 N1 2.267(4) 2_656 ?
Cd1 N1 2.267(4) . ?
Cd1 O1 2.290(4) 2_656 ?
Cd1 O1 2.290(4) . ?
Cd1 O2 2.366(4) 2_656 ?
Cd1 O2 2.366(4) . ?
Cl1 O3 1.301(8) . ?
Cl1 O4 1.352(8) . ?
Cl1 O5 1.391(6) . ?
Cl1 O2 1.443(4) . ?
O1 C7 1.438(7) . ?
O1 H1A 0.77(8) . ?
O6 C10 1.408(7) . ?
O6 C9 1.423(8) . ?
N1 C1 1.331(6) . ?
N1 C2 1.332(6) . ?
N2 N3 1.318(5) 2_667 ?
N2 C6 1.321(6) . ?
N3 C6 1.342(6) . ?
C1 C5 1.390(6) . ?
C1 H1 0.9300 . ?
C2 C3 1.375(7) . ?
C2 H2 0.9300 . ?
C3 C4 1.388(7) . ?
C3 H3 0.9300 . ?
C4 C5 1.384(7) . ?
C4 H4 0.9300 . ?
C5 C6 1.469(6) . ?
C7 C8 1.463(12) . ?
C7 H7A 0.9700 . ?
C7 H7B 0.9700 . ?
C8 H8A 0.9600 . ?
C8 H8B 0.9600 . ?
C8 H8C 0.9600 . ?
C9 C10 1.475(9) 2_775 ?
C9 H9A 0.9700 . ?
C9 H9B 0.9700 . ?
C10 H10A 0.9700 . ?
C10 H10B 0.9700 . ?

loop_
_geom_hbond_atom_site_label_D
_geom_hbond_atom_site_label_H
_geom_hbond_atom_site_label_A
_geom_hbond_distance_DH
_geom_hbond_distance_HA
_geom_hbond_distance_DA
_geom_hbond_angle_DHA
_geom_hbond_site_symmetry_A
_geom_hbond_publ_flag
O1 H1A O6 0.77(8) 1.96(8) 2.705(5) 162(8) 1_545 yes
C1 H1 N2 0.93 2.46 2.786(6) 100.9 . yes
C3 H3 O5 0.93 2.58 3.218(8) 125.9 1_465 yes
C9 H9A O3 0.97 2.40 3.289(11) 152.7 2_666 yes

loop_
_geom_torsion_atom_site_label_1
_geom_torsion_atom_site_label_2
_geom_torsion_atom_site_label_3
_geom_torsion_atom_site_label_4
_geom_torsion
_geom_torsion_site_symmetry_1
_geom_torsion_site_symmetry_2
_geom_torsion_site_symmetry_3
_geom_torsion_site_symmetry_4
_geom_torsion_publ_flag
O3 Cl1 O2 Cd1 -68.2(10) . . . . ?
O4 Cl1 O2 Cd1 48.8(8) . . . . ?
O5 Cl1 O2 Cd1 169.2(4) . . . . ?
C2 N1 C1 C5 -3.4(7) . . . . ?
Cd1 N1 C1 C5 171.2(3) . . . . ?
C1 N1 C2 C3 1.1(7) . . . . ?
Cd1 N1 C2 C3 -173.7(4) . . . . ?
N1 C2 C3 C4 1.5(8) . . . . ?
C2 C3 C4 C5 -1.7(8) . . . . ?
C3 C4 C5 C1 -0.4(7) . . . . ?
C3 C4 C5 C6 179.3(4) . . . . ?
N1 C1 C5 C4 3.1(7) . . . . ?
N1 C1 C5 C6 -176.7(4) . . . . ?
N3 N2 C6 N3 0.9(8) 2_667 . . . ?
N3 N2 C6 C5 179.9(4) 2_667 . . . ?
N2 N3 C6 N2 -0.9(8) 2_667 . . . ?
N2 N3 C6 C5 -179.9(4) 2_667 . . . ?
C4 C5 C6 N2 -171.1(4) . . . . ?
C1 C5 C6 N2 8.7(6) . . . . ?
C4 C5 C6 N3 8.0(7) . . . . ?
C1 C5 C6 N3 -172.2(4) . . . . ?
Cd1 O1 C7 C8 113.5(7) . . . . ?
C10 O6 C9 C10 -58.0(8) . . . 2_775 ?
C9 O6 C10 C9 57.4(8) . . . 2_775 ?
